data_4025284
loop_
_publ_author_name
'Tetsuya Tanino'
'Satoshi Ichikawa'
'Motoo Shiro'
'Akira Matsuda'

_publ_section_title
;
 Total Synthesis of (-)-Muraymycin D2 and Its Epimer
;
_journal_name_full 'Journal of Organic Chemistry'
_journal_page_first 1366
_journal_page_last 1377
_journal_paper_doi 10.1021/jo9027193
_journal_volume 75
_journal_year 2010
_chemical_absolute_configuration rmad
_chemical_formula_moiety 'C21 H25 N3 O7 S '
_chemical_formula_sum 'C21 H25 N3 O7 S'
_chemical_formula_weight 463.50
_space_group_IT_number 19
_symmetry_cell_setting orthorhombic
_symmetry_Int_Tables_number 19
_symmetry_space_group_name_Hall 'P 2ac 2ab'
_symmetry_space_group_name_H-M 'P 21 21 21'
_cell_angle_alpha 90.0000
_cell_angle_beta 90.0000
_cell_angle_gamma 90.0000
_cell_formula_units_Z 4
_cell_length_a 4.99559(9)
_cell_length_b 13.2866(2)
_cell_length_c 32.0069(7)
_cell_measurement_reflns_used 21002
_cell_measurement_temperature 93.1
_cell_measurement_theta_max 68.2
_cell_measurement_theta_min 4.1
_cell_volume 2124.44(7)
_computing_cell_refinement 'PROCESS-AUTO (Rigaku, 1998)'
_computing_data_collection 'PROCESS-AUTO (Rigaku, 1998)'
_computing_data_reduction 'CrystalStructure (Rigaku & RAC 2007)'
_computing_molecular_graphics 'ORTEP (Johnson, 1976)'
_computing_publication_material 'CrystalStructure (Rigaku & RAC 2007)'
_computing_structure_refinement 'SHELXL97 (Sheldrick, 1997)'
_computing_structure_solution 'SIR2002 (Burla, 2003)'
_diffrn_ambient_temperature 93.1
_diffrn_detector_area_resol_mean 10.00
_diffrn_measured_fraction_theta_full 0.997
_diffrn_measured_fraction_theta_max 0.997
_diffrn_measurement_device_type 'Rigaku RAXIS-RAPID'
_diffrn_measurement_method \w
_diffrn_radiation_type 'Cu K\a'
_diffrn_radiation_wavelength 1.54187
_diffrn_reflns_av_R_equivalents 0.047
_diffrn_reflns_limit_h_max 5
_diffrn_reflns_limit_h_min -5
_diffrn_reflns_limit_k_max 16
_diffrn_reflns_limit_k_min -16
_diffrn_reflns_limit_l_max 38
_diffrn_reflns_limit_l_min -38
_diffrn_reflns_number 24429
_diffrn_reflns_theta_full 68.23
_diffrn_reflns_theta_max 68.23
_exptl_absorpt_coefficient_mu 1.794
_exptl_absorpt_correction_T_max 0.948
_exptl_absorpt_correction_T_min 0.797
_exptl_absorpt_correction_type multi-scan
_exptl_absorpt_process_details
;
    Higashi, T. (1995). Program for Absorption Correction.
    Rigaku Corporation, Tokyo, Japan.
;
_exptl_crystal_colour colorless
_exptl_crystal_density_diffrn 1.449
_exptl_crystal_density_method 'not measured'
_exptl_crystal_description platelet
_exptl_crystal_F_000 976.00
_exptl_crystal_size_max 0.20
_exptl_crystal_size_mid 0.10
_exptl_crystal_size_min 0.03
_refine_diff_density_max 0.42
_refine_diff_density_min -0.46
_refine_ls_abs_structure_details 'Flack, H. D. (1983), Acta Cryst. A39, 876-881.  1571 Friedel Pairs'
_refine_ls_abs_structure_Flack 0.01(3)
_refine_ls_extinction_method none
_refine_ls_goodness_of_fit_ref 1.088
_refine_ls_hydrogen_treatment constr
_refine_ls_number_parameters 274
_refine_ls_number_reflns 3847
_refine_ls_R_factor_gt 0.0578
_refine_ls_shift/su_max 0.0080
_refine_ls_structure_factor_coef Fsqd
_refine_ls_weighting_details 'w = 1/[\s^2^(Fo^2^)+(0.0803P)^2^+1.8458P] where P=(Fo^2^+2Fc^2^)/3'
_refine_ls_weighting_scheme calc
_refine_ls_wR_factor_ref 0.1642
_reflns_number_gt 3197
_reflns_number_total 3847
_reflns_threshold_expression F^2^>2.0\s(F^2^)
_cod_data_source_file jo9027193_si_003.cif
_cod_data_source_block '_sample2'
_cod_original_cell_volume 2124.43(7)
_cod_original_formula_sum 'C21 H25 N3 O7 S '
_cod_database_code 4025284

loop_
_symmetry_equiv_pos_site_id
_symmetry_equiv_pos_as_xyz
1 +X,+Y,+Z
2 1/2+X,1/2-Y,-Z
3 -X,1/2+Y,1/2-Z
4 1/2-X,-Y,1/2+Z

loop_
_atom_site_label
_atom_site_type_symbol
_atom_site_fract_x
_atom_site_fract_y
_atom_site_fract_z
_atom_site_U_iso_or_equiv
_atom_site_adp_type
_atom_site_occupancy
_atom_site_symmetry_multiplicity
_atom_site_calc_flag
_atom_site_refinement_flags
_atom_site_disorder_assembly
_atom_site_disorder_group
S1 S 0.0697(2) 0.89722(7) 0.74412(3) 0.0356(3) Uani 1 1 d . . .
O1 O 0.1841(6) 0.90488(19) 0.78983(8) 0.0375(6) Uani 1 1 d . . .
O2 O 0.1320(6) 0.99076(19) 0.72486(9) 0.0396(7) Uani 1 1 d . . .
O3 O -0.2013(6) 0.86418(19) 0.74603(9) 0.0392(7) Uani 1 1 d . . .
O4 O 0.7406(6) 0.64039(19) 0.84117(9) 0.0376(6) Uani 1 1 d . . .
O5 O 0.4576(6) 0.5114(2) 0.85510(9) 0.0436(7) Uani 1 1 d . . .
O6 O -0.0318(7) 0.4904(2) 0.62545(10) 0.0498(8) Uani 1 1 d . . .
O7 O 0.3457(7) 0.3983(2) 0.61431(12) 0.0640(10) Uani 1 1 d . . .
N1 N 0.2419(7) 0.8083(2) 0.72253(10) 0.0361(8) Uani 1 1 d . . .
H1N H 0.4366 0.8192 0.7191 0.043 Uiso 1 1 d . . .
N2 N 0.3185(7) 0.6353(3) 0.81451(11) 0.0420(9) Uani 1 1 d . . .
H2N H 0.1663 0.6019 0.8144 0.050 Uiso 1 1 calc R . .
N3 N 0.3627(8) 0.5270(2) 0.65721(12) 0.0466(9) Uani 1 1 d . . .
H3N H 0.5305 0.5091 0.6610 0.056 Uiso 1 1 calc R . .
C1 C 0.2339(8) 0.7110(3) 0.74562(13) 0.0359(9) Uani 1 1 d . . .
H1 H 0.0429 0.6889 0.7475 0.043 Uiso 1 1 calc R . .
C2 C 0.1833(9) 0.8095(3) 0.81320(13) 0.0413(10) Uani 1 1 d . . .
H2A H -0.0038 0.7872 0.8174 0.050 Uiso 1 1 calc R . .
H2B H 0.2645 0.8205 0.8410 0.050 Uiso 1 1 calc R . .
C3 C 0.3383(8) 0.7270(3) 0.79030(13) 0.0371(9) Uani 1 1 d . . .
H3 H 0.5308 0.7472 0.7888 0.045 Uiso 1 1 calc R . .
C4 C 0.5241(8) 0.5993(3) 0.83711(12) 0.0356(9) Uani 1 1 d . . .
C5 C 0.6717(10) 0.4651(3) 0.87890(15) 0.0463(11) Uani 1 1 d . . .
H5A H 0.7277 0.5103 0.9019 0.056 Uiso 1 1 calc R . .
H5B H 0.8283 0.4530 0.8606 0.056 Uiso 1 1 calc R . .
C6 C 0.5711(11) 0.3663(3) 0.89661(14) 0.0463(10) Uani 1 1 d . . .
C7 C 0.7054(15) 0.3253(4) 0.9299(2) 0.084(2) Uani 1 1 d . . .
H7 H 0.8525 0.3605 0.9418 0.100 Uiso 1 1 calc R . .
C8 C 0.6288(17) 0.2325(5) 0.9467(2) 0.091(2) Uani 1 1 d . . .
H8 H 0.7257 0.2041 0.9693 0.109 Uiso 1 1 calc R . .
C9 C 0.4165(14) 0.1837(4) 0.93043(18) 0.0702(16) Uani 1 1 d . . .
H9 H 0.3547 0.1230 0.9429 0.084 Uiso 1 1 calc R . .
C10 C 0.2923(13) 0.2213(4) 0.89643(17) 0.0681(16) Uani 1 1 d . . .
H10 H 0.1510 0.1843 0.8838 0.082 Uiso 1 1 calc R . .
C11 C 0.3675(12) 0.3129(3) 0.87969(15) 0.0554(13) Uani 1 1 d . . .
H11 H 0.2753 0.3387 0.8560 0.066 Uiso 1 1 calc R . .
C12 C 0.3876(9) 0.6322(3) 0.72074(13) 0.0404(10) Uani 1 1 d . . .
H12A H 0.3941 0.5684 0.7367 0.048 Uiso 1 1 calc R . .
H12B H 0.5737 0.6554 0.7162 0.048 Uiso 1 1 calc R . .
C13 C 0.2531(10) 0.6139(3) 0.67868(14) 0.0488(11) Uani 1 1 d . . .
H13A H 0.0588 0.6037 0.6831 0.059 Uiso 1 1 calc R . .
H13B H 0.2762 0.6743 0.6609 0.059 Uiso 1 1 calc R . .
C14 C 0.2043(11) 0.4746(3) 0.63154(15) 0.0466(11) Uani 1 1 d . . .
C15 C 0.2039(14) 0.3377(4) 0.58373(18) 0.0702(16) Uani 1 1 d D . .
H15A H 0.0124 0.3344 0.5915 0.084 Uiso 0.376(4) 1 calc PR A 1
H15B H 0.2760 0.2683 0.5843 0.084 Uiso 0.376(4) 1 calc PR A 1
H15C H 0.0105 0.3365 0.5905 0.084 Uiso 0.403(8) 1 calc PR A 2
H15D H 0.2716 0.2677 0.5845 0.084 Uiso 0.403(8) 1 calc PR A 2
H15E H 0.0163 0.3290 0.5930 0.084 Uiso 0.221(8) 1 calc PR A 3
H15F H 0.2873 0.2702 0.5825 0.084 Uiso 0.221(8) 1 calc PR A 3
C16 C 0.227(3) 0.3781(7) 0.54063(17) 0.061(6) Uiso 0.376(4) 1 d PGDU A 1
C17 C 0.199(2) 0.4797(7) 0.5313(2) 0.063(3) Uiso 0.376(4) 1 d PGU A 1
H17 H 0.1624 0.5266 0.5529 0.076 Uiso 0.376(4) 1 calc PR A 1
C18 C 0.224(2) 0.5125(6) 0.4902(2) 0.069(4) Uiso 0.376(4) 1 d PGU A 1
H18 H 0.2045 0.5820 0.4838 0.083 Uiso 0.376(4) 1 calc PR A 1
C19 C 0.277(3) 0.4438(8) 0.45854(15) 0.070(5) Uiso 0.376(4) 1 d PGU A 1
H19 H 0.2939 0.4663 0.4305 0.084 Uiso 0.376(4) 1 calc PR A 1
C20 C 0.305(3) 0.3422(7) 0.4679(2) 0.095(5) Uiso 0.376(4) 1 d PGU A 1
H20 H 0.3414 0.2952 0.4463 0.114 Uiso 0.376(4) 1 calc PR A 1
C21 C 0.280(3) 0.3093(6) 0.5090(3) 0.089(4) Uiso 0.376(4) 1 d PGU A 1
H21 H 0.2993 0.2399 0.5154 0.106 Uiso 0.376(4) 1 calc PR A 1
C16A C 0.244(2) 0.3808(9) 0.5415(2) 0.066(6) Uiso 0.403(8) 1 d PGDU A 2
C17A C 0.043(2) 0.4467(8) 0.5291(2) 0.066(4) Uiso 0.403(8) 1 d PGU A 2
H17A H -0.0995 0.4621 0.5477 0.079 Uiso 0.403(8) 1 calc PR A 2
C18A C 0.050(2) 0.4901(8) 0.4896(3) 0.084(4) Uiso 0.403(8) 1 d PGU A 2
H18A H -0.0872 0.5351 0.4812 0.100 Uiso 0.403(8) 1 calc PR A 2
C19A C 0.259(3) 0.4675(10) 0.4624(2) 0.088(5) Uiso 0.403(8) 1 d PGU A 2
H19A H 0.2638 0.4971 0.4354 0.105 Uiso 0.403(8) 1 calc PR A 2
C20A C 0.460(2) 0.4016(11) 0.4748(3) 0.129(6) Uiso 0.403(8) 1 d PGU A 2
H20A H 0.6026 0.3862 0.4562 0.154 Uiso 0.403(8) 1 calc PR A 2
C21A C 0.453(2) 0.3583(10) 0.5143(3) 0.113(6) Uiso 0.403(8) 1 d PGU A 2
H21A H 0.5903 0.3133 0.5227 0.135 Uiso 0.403(8) 1 calc PR A 2
C16B C 0.205(4) 0.3825(16) 0.5413(3) 0.077(9) Uiso 0.221(8) 1 d PGDU A 3
C17B C 0.030(3) 0.3547(17) 0.5095(5) 0.111(8) Uiso 0.221(8) 1 d PGU A 3
H17B H -0.1341 0.3223 0.5161 0.133 Uiso 0.221(8) 1 calc PR A 3
C18B C 0.095(4) 0.3743(18) 0.4681(4) 0.120(9) Uiso 0.221(8) 1 d PGU A 3
H18B H -0.0245 0.3553 0.4464 0.144 Uiso 0.221(8) 1 calc PR A 3
C19B C 0.335(4) 0.4218(18) 0.4584(2) 0.108(8) Uiso 0.221(8) 1 d PGU A 3
H19B H 0.3797 0.4352 0.4301 0.130 Uiso 0.221(8) 1 calc PR A 3
C20B C 0.510(3) 0.4496(13) 0.4902(4) 0.056(5) Uiso 0.221(8) 1 d PGU A 3
H20B H 0.6742 0.4820 0.4835 0.067 Uiso 0.221(8) 1 calc PR A 3
C21B C 0.445(3) 0.4299(13) 0.5316(4) 0.052(5) Uiso 0.221(8) 1 d PGU A 3
H21B H 0.5645 0.4489 0.5533 0.062 Uiso 0.221(8) 1 calc PR A 3

loop_
_atom_site_aniso_label
_atom_site_aniso_U_11
_atom_site_aniso_U_22
_atom_site_aniso_U_33
_atom_site_aniso_U_23
_atom_site_aniso_U_13
_atom_site_aniso_U_12
S1 0.0270(5) 0.0293(4) 0.0506(5) 0.0023(4) -0.0013(4) 0.0005(4)
O1 0.0309(15) 0.0313(13) 0.0502(15) 0.0034(12) -0.0030(12) -0.0045(12)
O2 0.0328(17) 0.0273(13) 0.0587(16) 0.0073(12) 0.0012(13) -0.0015(12)
O3 0.0252(15) 0.0339(13) 0.0587(17) 0.0052(12) -0.0002(13) 0.0007(12)
O4 0.0296(16) 0.0315(13) 0.0518(16) 0.0004(12) -0.0038(13) -0.0034(12)
O5 0.0350(17) 0.0418(15) 0.0542(16) 0.0137(13) -0.0093(14) -0.0042(13)
O6 0.041(2) 0.0455(17) 0.0632(18) 0.0027(14) -0.0079(15) -0.0038(15)
O7 0.057(2) 0.0436(17) 0.092(3) -0.0196(18) -0.0132(19) 0.0039(18)
N1 0.0279(19) 0.0293(16) 0.0511(19) 0.0058(14) -0.0021(16) 0.0027(14)
N2 0.028(2) 0.0377(17) 0.060(2) 0.0168(15) -0.0081(17) -0.0058(15)
N3 0.041(2) 0.0329(17) 0.065(2) -0.0088(16) -0.0093(18) 0.0038(16)
C1 0.026(2) 0.0288(16) 0.053(2) 0.0051(16) -0.0059(19) -0.0042(15)
C2 0.036(2) 0.038(2) 0.050(2) 0.0055(18) -0.0034(19) -0.0028(19)
C3 0.025(2) 0.0338(19) 0.052(2) 0.0095(17) -0.0030(18) -0.0057(17)
C4 0.034(2) 0.0301(17) 0.0426(19) 0.0007(16) -0.0008(16) -0.0008(18)
C5 0.041(3) 0.042(2) 0.057(3) 0.0119(19) -0.011(2) -0.002(2)
C6 0.045(3) 0.040(2) 0.053(2) 0.0046(18) -0.006(2) -0.005(2)
C7 0.097(5) 0.058(3) 0.096(4) 0.033(3) -0.042(4) -0.031(4)
C8 0.112(6) 0.072(4) 0.088(4) 0.040(3) -0.033(4) -0.026(4)
C9 0.084(4) 0.043(3) 0.083(4) 0.015(3) -0.004(3) -0.016(3)
C10 0.082(4) 0.049(3) 0.074(3) 0.005(2) -0.020(3) -0.022(3)
C11 0.067(4) 0.040(2) 0.059(3) 0.001(2) -0.011(3) -0.012(2)
C12 0.032(2) 0.0287(19) 0.060(2) 0.0026(16) -0.005(2) -0.0003(17)
C13 0.045(3) 0.037(2) 0.065(3) -0.0077(19) -0.014(2) 0.006(2)
C14 0.052(3) 0.0276(19) 0.060(3) 0.0021(18) 0.000(2) -0.003(2)
C15 0.076(4) 0.042(3) 0.093(4) -0.018(3) -0.017(3) -0.005(3)

loop_
_atom_type_symbol
_atom_type_description
_atom_type_scat_dispersion_real
_atom_type_scat_dispersion_imag
_atom_type_scat_source
C C 0.018 0.009
;
International Tables for Crystallography
(1992, Vol. C, Tables 4.2.6.8 and 6.1.1.4)
;
H H 0.000 0.000
;
International Tables for Crystallography
(1992, Vol. C, Table 6.1.1.4)
;
N N 0.031 0.018
;
International Tables for Crystallography
(1992, Vol. C, Tables 4.2.6.8 and 6.1.1.4)
;
O O 0.049 0.032
;
International Tables for Crystallography
(1992, Vol. C, Tables 4.2.6.8 and 6.1.1.4)
;
S S 0.333 0.557
;
International Tables for Crystallography
(1992, Vol. C, Tables 4.2.6.8 and 6.1.1.4)
;

loop_
_geom_angle_atom_site_label_1
_geom_angle_atom_site_label_2
_geom_angle_atom_site_label_3
_geom_angle
_geom_angle_site_symmetry_1
_geom_angle_site_symmetry_3
_geom_angle_publ_flag
O2 S1 O3 119.74(17) . . ?
O2 S1 O1 105.47(15) . . ?
O3 S1 O1 108.98(17) . . ?
O2 S1 N1 109.69(17) . . ?
O3 S1 N1 107.39(18) . . ?
O1 S1 N1 104.55(16) . . ?
C2 O1 S1 114.6(2) . . ?
C4 O5 C5 114.3(3) . . ?
C14 O7 C15 115.8(4) . . ?
C1 N1 S1 114.1(3) . . ?
C4 N2 C3 122.4(4) . . ?
C14 N3 C13 118.8(4) . . ?
N1 C1 C12 108.9(3) . . ?
N1 C1 C3 109.4(3) . . ?
C12 C1 C3 114.2(3) . . ?
O1 C2 C3 111.9(3) . . ?
N2 C3 C2 108.2(3) . . ?
N2 C3 C1 111.0(3) . . ?
C2 C3 C1 111.9(3) . . ?
O4 C4 O5 124.3(4) . . ?
O4 C4 N2 125.2(4) . . ?
O5 C4 N2 110.5(3) . . ?
O5 C5 C6 108.6(4) . . ?
C11 C6 C7 118.1(4) . . ?
C11 C6 C5 123.6(4) . . ?
C7 C6 C5 118.2(5) . . ?
C6 C7 C8 121.0(6) . . ?
C9 C8 C7 119.5(6) . . ?
C8 C9 C10 119.6(5) . . ?
C9 C10 C11 120.9(5) . . ?
C6 C11 C10 120.7(5) . . ?
C1 C12 C13 110.4(4) . . ?
N3 C13 C12 112.2(4) . . ?
O6 C14 N3 125.8(4) . . ?
O6 C14 O7 124.8(4) . . ?
N3 C14 O7 109.4(4) . . ?
O7 C15 C16 112.8(6) . . ?
C17 C16 C15 122.9(7) . . ?
C21 C16 C15 117.1(7) . . ?
C17 C16 C21 120.0 . . ?
C18 C17 C16 120.0 . . ?
C17 C18 C19 120.0 . . ?
C18 C19 C20 120.0 . . ?
C21 C20 C19 120.0 . . ?
C20 C21 C16 120.0 . . ?
O7 C15 C16A 109.5(7) . . ?
C17A C16A C15 113.8(8) . . ?
C21A C16A C15 126.1(8) . . ?
C17A C16A C21A 120.0 . . ?
C16A C17A C18A 120.0 . . ?
C19A C18A C17A 120.0 . . ?
C18A C19A C20A 120.0 . . ?
C19A C20A C21A 120.0 . . ?
C20A C21A C16A 120.0 . . ?
O7 C15 C16B 113.2(9) . . ?
C17B C16B C15 124.1(12) . . ?
C21B C16B C15 112.9(11) . . ?
C17B C16B C21B 120.0 . . ?
C16B C17B C18B 120.0 . . ?
C19B C18B C17B 120.0 . . ?
C18B C19B C20B 120.0 . . ?
C21B C20B C19B 120.0 . . ?
C20B C21B C16B 120.0 . . ?

loop_
_geom_bond_atom_site_label_1
_geom_bond_atom_site_label_2
_geom_bond_distance
_geom_bond_site_symmetry_2
_geom_bond_publ_flag
S1 O2 1.422(3) . ?
S1 O3 1.424(3) . ?
S1 O1 1.574(3) . ?
S1 N1 1.616(3) . ?
O1 C2 1.472(4) . ?
O4 C4 1.218(5) . ?
O5 C4 1.344(5) . ?
O5 C5 1.450(5) . ?
O6 C14 1.213(6) . ?
O7 C14 1.354(5) . ?
O7 C15 1.452(6) . ?
N1 C1 1.489(5) . ?
N2 C4 1.344(5) . ?
N2 C3 1.447(5) . ?
N3 C14 1.336(6) . ?
N3 C13 1.451(5) . ?
C1 C12 1.524(6) . ?
C1 C3 1.537(6) . ?
C2 C3 1.529(6) . ?
C5 C6 1.516(6) . ?
C6 C11 1.353(7) . ?
C6 C7 1.372(7) . ?
C7 C8 1.398(7) . ?
C8 C9 1.348(9) . ?
C9 C10 1.349(8) . ?
C10 C11 1.382(7) . ?
C12 C13 1.524(6) . ?
C15 C16A 1.483(7) . ?
C15 C16B 1.484(7) . ?
C15 C16 1.485(7) . ?
C16 C17 1.3900 . ?
C16 C21 1.3900 . ?
C17 C18 1.3900 . ?
C18 C19 1.3900 . ?
C19 C20 1.3900 . ?
C20 C21 1.3900 . ?
C16A C17A 1.3900 . ?
C16A C21A 1.3900 . ?
C17A C18A 1.3900 . ?
C18A C19A 1.3900 . ?
C19A C20A 1.3900 . ?
C20A C21A 1.3900 . ?
C16B C17B 1.3900 . ?
C16B C21B 1.3900 . ?
C17B C18B 1.3900 . ?
C18B C19B 1.3900 . ?
C19B C20B 1.3900 . ?
C20B C21B 1.3900 . ?
